data_2217003
loop_
_publ_author_name
'Cai-bao Chen'
'Wei-wei Jin'
'Xin-yong Li'

_publ_section_title
;
 Diethyl [hydroxy(2-nitrophenyl)methyl]phosphonate
;
_journal_coeditor_code CV2361
_journal_issue 1
_journal_name_full 'Acta Crystallographica Section E'
_journal_page_first o144
_journal_page_last o144
_journal_paper_doi 10.1107/S1600536807063453
_journal_volume 64
_journal_year 2008
_chemical_formula_iupac 'C11 H16 N O6 P'
_chemical_formula_moiety 'C11 H16 N O6 P'
_chemical_formula_sum 'C11 H16 N O6 P'
_chemical_formula_weight 289.22
_chemical_name_systematic
;
Diethyl [hydroxy(2-nitrophenyl)methyl]phosphonate
;
_space_group_IT_number 2
_symmetry_cell_setting triclinic
_symmetry_space_group_name_Hall '-P 1'
_symmetry_space_group_name_H-M 'P -1'
_atom_sites_solution_hydrogens geom
_atom_sites_solution_primary direct
_atom_sites_solution_secondary difmap
_audit_creation_method SHELXL-97
_cell_angle_alpha 73.356(3)
_cell_angle_beta 87.391(3)
_cell_angle_gamma 64.432(3)
_cell_formula_units_Z 2
_cell_length_a 7.5659(13)
_cell_length_b 8.3844(15)
_cell_length_c 12.557(2)
_cell_measurement_reflns_used 3014
_cell_measurement_temperature 291(2)
_cell_measurement_theta_max 27.97
_cell_measurement_theta_min 2.82
_cell_volume 685.6(2)
_computing_cell_refinement 'SAINT (Bruker, 2001)'
_computing_data_collection 'SMART (Bruker, 2001)'
_computing_data_reduction 'SAINT (Bruker, 2001)'
_computing_molecular_graphics 'PLATON (Spek, 2003)'
_computing_publication_material 'PLATON (Spek, 2003)'
_computing_structure_refinement 'SHELXL97 (Sheldrick, 1997)'
_computing_structure_solution 'SHELXS97 (Sheldrick, 1997)'
_diffrn_ambient_temperature 291(2)
_diffrn_measured_fraction_theta_full 0.984
_diffrn_measured_fraction_theta_max 0.984
_diffrn_measurement_device_type 'Bruker SMART 4K CCD area-detector'
_diffrn_measurement_method '\f and \w scans'
_diffrn_radiation_monochromator graphite
_diffrn_radiation_source 'fine-focus sealed tube'
_diffrn_radiation_type MoK\a
_diffrn_radiation_wavelength 0.71073
_diffrn_reflns_av_R_equivalents 0.0204
_diffrn_reflns_av_sigmaI/netI 0.0248
_diffrn_reflns_limit_h_max 9
_diffrn_reflns_limit_h_min -9
_diffrn_reflns_limit_k_max 10
_diffrn_reflns_limit_k_min -10
_diffrn_reflns_limit_l_max 15
_diffrn_reflns_limit_l_min -15
_diffrn_reflns_number 6168
_diffrn_reflns_theta_full 26.50
_diffrn_reflns_theta_max 26.50
_diffrn_reflns_theta_min 1.70
_exptl_absorpt_coefficient_mu 0.222
_exptl_absorpt_correction_type none
_exptl_crystal_colour colourless
_exptl_crystal_density_diffrn 1.401
_exptl_crystal_density_method 'not measured'
_exptl_crystal_description block
_exptl_crystal_F_000 304
_exptl_crystal_size_max 0.30
_exptl_crystal_size_mid 0.20
_exptl_crystal_size_min 0.20
_refine_diff_density_max 0.382
_refine_diff_density_min -0.204
_refine_ls_extinction_method none
_refine_ls_goodness_of_fit_ref 1.046
_refine_ls_hydrogen_treatment mixed
_refine_ls_matrix_type full
_refine_ls_number_parameters 193
_refine_ls_number_reflns 2800
_refine_ls_number_restraints 1
_refine_ls_restrained_S_all 1.046
_refine_ls_R_factor_all 0.0589
_refine_ls_R_factor_gt 0.0520
_refine_ls_shift/su_max 0.000
_refine_ls_shift/su_mean 0.000
_refine_ls_structure_factor_coef Fsqd
_refine_ls_weighting_details 'calc w=1/[\s^2^(Fo^2^)+(0.0955P)^2^+0.1438P] where P=(Fo^2^+2Fc^2^)/3'
_refine_ls_weighting_scheme calc
_refine_ls_wR_factor_gt 0.1499
_refine_ls_wR_factor_ref 0.1574
_reflns_number_gt 2381
_reflns_number_total 2800
_reflns_threshold_expression I>2\s(I)
_cod_data_source_file cv2361.cif
_cod_data_source_block I
_cod_depositor_comments
;
The following automatic conversions were performed:
'_symmetry_cell_setting' value 'Triclinic' changed to 'triclinic'
according to '/home/saulius/struct/CIF-dictionaries/cif_core.dic'
dictionary named 'cif_core.dic' version 2.4.1 from 2010-06-29.

Automatic conversion script
Id: cif_fix_enum 1527 2010-12-29 10:47:43Z saulius 

The following automatic conversions were performed:

'_symmetry_cell_setting' value 'Triclinic' changed to 'triclinic'
according to /home/saulius/struct/CIF-dictionaries/cif_core.dic
dictionary named 'cif_core.dic' version 2.4.1 from 2010-06-29.

Automatic conversion script
Id: cif_fix_values 1715 2011-07-08 13:25:40Z adriana 
;
_cod_database_code 2217003
_cod_database_fobs_code 2217003

loop_
_symmetry_equiv_pos_as_xyz
'x, y, z'
'-x, -y, -z'

loop_
_atom_site_type_symbol
_atom_site_label
_atom_site_fract_x
_atom_site_fract_y
_atom_site_fract_z
_atom_site_U_iso_or_equiv
_atom_site_adp_type
_atom_site_calc_flag
_atom_site_refinement_flags
_atom_site_occupancy
_atom_site_disorder_assembly
_atom_site_disorder_group
P P1 0.33556(9) 0.33802(9) 0.13960(4) 0.0648(2) Uani d . 1 A .
C C1 0.6327(3) 0.2053(3) 0.31083(16) 0.0521(4) Uani d . 1 . .
C C2 0.5564(3) 0.2596(3) 0.40485(16) 0.0548(5) Uani d . 1 . .
C C3 0.6201(4) 0.1419(3) 0.51225(18) 0.0691(6) Uani d . 1 . .
H H3 0.5640 0.1819 0.5728 0.083 Uiso calc R 1 . .
C C4 0.7655(4) -0.0332(3) 0.5291(2) 0.0760(6) Uani d . 1 . .
H H4 0.8103 -0.1125 0.6012 0.091 Uiso calc R 1 . .
C C5 0.8460(4) -0.0924(3) 0.4386(2) 0.0782(7) Uani d . 1 . .
H H5 0.9455 -0.2115 0.4495 0.094 Uiso calc R 1 . .
C C6 0.7784(3) 0.0256(3) 0.3323(2) 0.0676(5) Uani d . 1 . .
H H6 0.8328 -0.0171 0.2723 0.081 Uiso calc R 1 . .
N N1 0.4048(3) 0.4469(3) 0.39566(16) 0.0673(5) Uani d . 1 . .
C C7 0.5651(3) 0.3239(3) 0.19053(16) 0.0574(5) Uani d . 1 . .
H H7 0.5481 0.4491 0.1839 0.069 Uiso calc R 1 . .
C C8 0.0059(6) 0.5738(7) 0.1961(3) 0.0961(13) Uani d P 0.784(7) A 1
H H8A -0.0469 0.6001 0.1208 0.115 Uiso calc PR 0.784(7) A 1
H H8B 0.0354 0.6744 0.1987 0.115 Uiso calc PR 0.784(7) A 1
C C9 -0.1387(9) 0.5585(11) 0.2750(7) 0.1132(17) Uani d P 0.784(7) A 1
H H9A -0.1731 0.4637 0.2688 0.170 Uiso calc PR 0.784(7) A 1
H H9B -0.2543 0.6746 0.2584 0.170 Uiso calc PR 0.784(7) A 1
H H9C -0.0833 0.5271 0.3496 0.170 Uiso calc PR 0.784(7) A 1
C C10 0.2216(8) 0.0840(9) 0.1406(5) 0.1275(19) Uani d P 0.733(6) A 1
H H10A 0.1865 0.0309 0.2129 0.153 Uiso calc PR 0.733(6) A 1
H H10B 0.1072 0.1975 0.1039 0.153 Uiso calc PR 0.733(6) A 1
C C11 0.2598(15) -0.0343(12) 0.0801(5) 0.133(2) Uani d P 0.733(6) A 1
H H11A 0.2744 0.0237 0.0046 0.199 Uiso calc PR 0.733(6) A 1
H H11B 0.1531 -0.0677 0.0811 0.199 Uiso calc PR 0.733(6) A 1
H H11C 0.3792 -0.1436 0.1115 0.199 Uiso calc PR 0.733(6) A 1
C C8' -0.024(2) 0.471(3) 0.2069(13) 0.0961(13) Uani d P 0.216(7) A 2
H H8C -0.0615 0.5126 0.1274 0.115 Uiso calc PR 0.216(7) A 2
H H8D -0.0636 0.3735 0.2412 0.115 Uiso calc PR 0.216(7) A 2
C C9' -0.112(4) 0.604(4) 0.247(3) 0.1132(17) Uani d P 0.216(7) A 2
H H9D -0.1637 0.5624 0.3148 0.170 Uiso calc PR 0.216(7) A 2
H H9E -0.2174 0.7016 0.1941 0.170 Uiso calc PR 0.216(7) A 2
H H9F -0.0209 0.6482 0.2619 0.170 Uiso calc PR 0.216(7) A 2
C C10' 0.340(2) 0.050(2) 0.0838(15) 0.1275(19) Uani d P 0.267(6) A 2
H H10C 0.2555 0.1460 0.0194 0.153 Uiso calc PR 0.267(6) A 2
H H10D 0.4623 -0.0245 0.0579 0.153 Uiso calc PR 0.267(6) A 2
C C11' 0.254(5) -0.055(4) 0.1332(16) 0.133(2) Uani d P 0.267(6) A 2
H H11D 0.3195 -0.1279 0.2064 0.199 Uiso calc PR 0.267(6) A 2
H H11E 0.2613 -0.1348 0.0901 0.199 Uiso calc PR 0.267(6) A 2
H H11F 0.1188 0.0221 0.1394 0.199 Uiso calc PR 0.267(6) A 2
O O1 0.2928(3) 0.4664(3) 0.46827(17) 0.0988(6) Uani d . 1 . .
O O2 0.3979(3) 0.5760(2) 0.31795(16) 0.0925(6) Uani d . 1 . .
O O3 0.7091(3) 0.2488(3) 0.12000(14) 0.0823(5) Uani d D 1 . .
H H3A 0.711(6) 0.338(3) 0.072(2) 0.123 Uiso d D 1 . .
O O4 0.2695(3) 0.4578(3) 0.02454(13) 0.0976(7) Uani d . 1 . .
O O5 0.1853(2) 0.3993(2) 0.22587(12) 0.0713(4) Uani d . 1 . .
O O6 0.3792(3) 0.1322(3) 0.15899(16) 0.0909(6) Uani d . 1 . .

loop_
_atom_site_aniso_label
_atom_site_aniso_U_11
_atom_site_aniso_U_22
_atom_site_aniso_U_33
_atom_site_aniso_U_12
_atom_site_aniso_U_13
_atom_site_aniso_U_23
P1 0.0644(4) 0.0939(5) 0.0463(3) -0.0471(3) 0.0061(2) -0.0157(3)
C1 0.0521(10) 0.0583(10) 0.0551(10) -0.0320(8) 0.0044(8) -0.0172(8)
C2 0.0544(11) 0.0607(11) 0.0555(10) -0.0299(9) 0.0010(8) -0.0181(8)
C3 0.0756(15) 0.0867(15) 0.0526(11) -0.0434(13) -0.0008(10) -0.0178(10)
C4 0.0763(15) 0.0768(14) 0.0667(14) -0.0378(13) -0.0155(11) 0.0005(11)
C5 0.0650(14) 0.0618(12) 0.0967(18) -0.0248(11) -0.0065(13) -0.0101(12)
C6 0.0627(13) 0.0669(12) 0.0765(14) -0.0292(10) 0.0083(10) -0.0249(11)
N1 0.0710(12) 0.0710(11) 0.0634(11) -0.0281(9) 0.0009(9) -0.0288(9)
C7 0.0570(11) 0.0715(12) 0.0523(10) -0.0357(10) 0.0109(8) -0.0193(9)
C8 0.069(2) 0.089(3) 0.091(2) -0.0168(18) 0.0057(17) 0.001(2)
C9 0.070(3) 0.132(5) 0.152(5) -0.049(2) 0.049(3) -0.061(4)
C10 0.105(4) 0.176(5) 0.175(5) -0.095(4) 0.042(3) -0.107(4)
C11 0.192(5) 0.146(4) 0.114(5) -0.114(4) -0.006(6) -0.048(5)
C8' 0.069(2) 0.089(3) 0.091(2) -0.0168(18) 0.0057(17) 0.001(2)
C9' 0.070(3) 0.132(5) 0.152(5) -0.049(2) 0.049(3) -0.061(4)
C10' 0.105(4) 0.176(5) 0.175(5) -0.095(4) 0.042(3) -0.107(4)
C11' 0.192(5) 0.146(4) 0.114(5) -0.114(4) -0.006(6) -0.048(5)
O1 0.0921(14) 0.1054(14) 0.0858(12) -0.0239(11) 0.0255(11) -0.0433(11)
O2 0.1164(16) 0.0613(9) 0.0886(12) -0.0296(10) 0.0086(11) -0.0210(9)
O3 0.0725(11) 0.1066(14) 0.0690(10) -0.0401(10) 0.0278(8) -0.0296(9)
O4 0.0928(13) 0.1595(19) 0.0495(9) -0.0782(13) 0.0003(8) -0.0059(10)
O5 0.0563(9) 0.0873(10) 0.0569(8) -0.0282(8) 0.0041(7) -0.0067(7)
O6 0.0959(14) 0.1074(14) 0.1021(14) -0.0641(12) 0.0083(10) -0.0463(11)

loop_
_atom_type_symbol
_atom_type_description
_atom_type_scat_dispersion_real
_atom_type_scat_dispersion_imag
_atom_type_scat_source
C C 0.0033 0.0016 'International Tables Vol C Tables 4.2.6.8 and 6.1.1.4'
H H 0.0000 0.0000 'International Tables Vol C Tables 4.2.6.8 and 6.1.1.4'
N N 0.0061 0.0033 'International Tables Vol C Tables 4.2.6.8 and 6.1.1.4'
O O 0.0106 0.0060 'International Tables Vol C Tables 4.2.6.8 and 6.1.1.4'
P P 0.1023 0.0942 'International Tables Vol C Tables 4.2.6.8 and 6.1.1.4'

loop_
_geom_angle_atom_site_label_1
_geom_angle_atom_site_label_2
_geom_angle_atom_site_label_3
_geom_angle
O4 P1 O6 115.38(12)
O4 P1 O5 114.16(11)
O6 P1 O5 103.70(10)
O4 P1 C7 112.67(10)
O6 P1 C7 103.71(10)
O5 P1 C7 106.13(9)
C6 C1 C2 115.53(19)
C6 C1 C7 118.91(18)
C2 C1 C7 125.53(17)
C3 C2 C1 122.48(19)
C3 C2 N1 115.65(18)
C1 C2 N1 121.86(17)
C4 C3 C2 119.8(2)
C4 C3 H3 120.1
C2 C3 H3 120.1
C3 C4 C5 119.7(2)
C3 C4 H4 120.2
C5 C4 H4 120.2
C6 C5 C4 119.7(2)
C6 C5 H5 120.1
C4 C5 H5 120.1
C5 C6 C1 122.8(2)
C5 C6 H6 118.6
C1 C6 H6 118.6
O1 N1 O2 122.7(2)
O1 N1 C2 117.8(2)
O2 N1 C2 119.50(19)
O3 C7 C1 109.76(17)
O3 C7 P1 106.87(14)
C1 C7 P1 113.49(13)
O3 C7 H7 108.9
C1 C7 H7 108.9
P1 C7 H7 108.9
O5 C8 C9 109.0(4)
O5 C8 H8A 109.9
C9 C8 H8A 109.9
O5 C8 H8B 109.9
C9 C8 H8B 109.9
H8A C8 H8B 108.3
C11 C10 O6 116.7(6)
C11 C10 H10A 108.1
O6 C10 H10A 108.1
C11 C10 H10B 108.1
O6 C10 H10B 108.1
H10A C10 H10B 107.3
C9' C8' O5 111(2)
C9' C8' H8C 109.4
O5 C8' H8C 109.4
C9' C8' H8D 109.4
O5 C8' H8D 109.4
H8C C8' H8D 108.0
C8' C9' H9D 109.5
C8' C9' H9E 109.5
H9D C9' H9E 109.5
C8' C9' H9F 109.5
H9D C9' H9F 109.5
H9E C9' H9F 109.5
C11' C10' O6 110.4(15)
C11' C10' H10C 109.6
O6 C10' H10C 109.6
C11' C10' H10D 109.6
O6 C10' H10D 109.6
H10C C10' H10D 108.1
C10' C11' H11D 109.5
C10' C11' H11E 109.5
H11D C11' H11E 109.5
C10' C11' H11F 109.5
H11D C11' H11F 109.5
H11E C11' H11F 109.5
C7 O3 H3A 106(3)
C8' O5 P1 125.3(7)
C8 O5 P1 122.36(19)
C10' O6 C10 45.2(6)
C10' O6 P1 128.7(8)
C10 O6 P1 120.3(3)

loop_
_geom_bond_atom_site_label_1
_geom_bond_atom_site_label_2
_geom_bond_distance
P1 O4 1.4653(18)
P1 O6 1.556(2)
P1 O5 1.5598(16)
P1 C7 1.822(2)
C1 C6 1.386(3)
C1 C2 1.398(3)
C1 C7 1.518(3)
C2 C3 1.383(3)
C2 N1 1.466(3)
C3 C4 1.364(4)
C3 H3 0.9300
C4 C5 1.381(4)
C4 H4 0.9300
C5 C6 1.375(3)
C5 H5 0.9300
C6 H6 0.9300
N1 O1 1.213(3)
N1 O2 1.215(3)
C7 O3 1.417(2)
C7 H7 0.9800
C8 O5 1.463(4)
C8 C9 1.465(7)
C8 H8A 0.9700
C8 H8B 0.9700
C9 H9A 0.9600
C9 H9B 0.9600
C9 H9C 0.9600
C10 C11 1.345(9)
C10 O6 1.461(5)
C10 H10A 0.9700
C10 H10B 0.9700
C11 H11A 0.9600
C11 H11B 0.9600
C11 H11C 0.9600
C8' C9' 1.26(3)
C8' O5 1.435(15)
C8' H8C 0.9700
C8' H8D 0.9700
C9' H9D 0.9600
C9' H9E 0.9600
C9' H9F 0.9600
C10' C11' 1.31(3)
C10' O6 1.426(13)
C10' H10C 0.9700
C10' H10D 0.9700
C11' H11D 0.9600
C11' H11E 0.9600
C11' H11F 0.9600
O3 H3A 0.817(10)

loop_
_geom_hbond_atom_site_label_D
_geom_hbond_atom_site_label_H
_geom_hbond_atom_site_label_A
_geom_hbond_site_symmetry_A
_geom_hbond_distance_DH
_geom_hbond_distance_HA
_geom_hbond_distance_DA
_geom_hbond_angle_DHA
_geom_hbond_publ_flag
O3 H3A O4 2_665 0.820(10) 1.857(11) 2.671(3) 174(4) yes

loop_
_geom_torsion_atom_site_label_1
_geom_torsion_atom_site_label_2
_geom_torsion_atom_site_label_3
_geom_torsion_atom_site_label_4
_geom_torsion
C6 C1 C2 C3 -0.6(3)
C7 C1 C2 C3 177.55(19)
C6 C1 C2 N1 178.54(19)
C7 C1 C2 N1 -3.3(3)
C1 C2 C3 C4 1.3(3)
N1 C2 C3 C4 -177.8(2)
C2 C3 C4 C5 -0.9(4)
C3 C4 C5 C6 -0.2(4)
C4 C5 C6 C1 1.0(4)
C2 C1 C6 C5 -0.6(3)
C7 C1 C6 C5 -178.8(2)
C3 C2 N1 O1 -29.3(3)
C1 C2 N1 O1 151.6(2)
C3 C2 N1 O2 149.4(2)
C1 C2 N1 O2 -29.8(3)
C6 C1 C7 O3 -19.2(2)
C2 C1 C7 O3 162.69(18)
C6 C1 C7 P1 100.3(2)
C2 C1 C7 P1 -77.8(2)
O4 P1 C7 O3 -60.70(19)
O6 P1 C7 O3 64.75(16)
O5 P1 C7 O3 173.68(13)
O4 P1 C7 C1 178.17(15)
O6 P1 C7 C1 -56.38(16)
O5 P1 C7 C1 52.54(17)
C9' C8' O5 C8 -39.6(17)
C9' C8' O5 P1 -139.1(16)
C9 C8 O5 C8' 49.1(11)
C9 C8 O5 P1 156.6(4)
O4 P1 O5 C8' 39.3(10)
O6 P1 O5 C8' -87.1(10)
C7 P1 O5 C8' 164.0(10)
O4 P1 O5 C8 -7.3(3)
O6 P1 O5 C8 -133.7(3)
C7 P1 O5 C8 117.4(3)
C11' C10' O6 C10 -35.3(18)
C11' C10' O6 P1 -131.9(19)
C11 C10 O6 C10' 16.3(12)
C11 C10 O6 P1 132.5(6)
O4 P1 O6 C10' -8.9(8)
O5 P1 O6 C10' 116.7(8)
C7 P1 O6 C10' -132.6(8)
O4 P1 O6 C10 -63.6(3)
O5 P1 O6 C10 62.0(3)
C7 P1 O6 C10 172.7(3)
